data_1510973
loop_
_publ_author_name
'Horvath, C.'
'Hiebl, K.'
'Rogl, P.'

_publ_section_title
;
 The crystal structure of Ce Ru2 B2 and isotypic compounds M(Ru, Os)2 B2.
 M= La, Pr, Nd, Sm, Gd, and Th
;
_journal_name_full 'Journal of Solid State Chemistry'
_journal_page_first 70
_journal_page_last 77
_journal_paper_doi 10.1016/0022-4596(87)90340-9
_journal_volume 67
_journal_year 1987
_chemical_formula_sum 'B2 Ce Ru2'
_chemical_name_systematic 'Ce Ru2 B2'
_space_group_IT_number 22
_symmetry_space_group_name_Hall 'F 2 2'
_symmetry_space_group_name_H-M 'F 2 2 2'
_cell_angle_alpha 90
_cell_angle_beta 90
_cell_angle_gamma 90
_cell_formula_units_Z 8
_cell_length_a 6.4861
_cell_length_b 9.0573
_cell_length_c 10.0263
_cell_volume 589.011
_citation_journal_id_ASTM JSSCBI
_cod_data_source_file boron_56.cif
_cod_data_source_block B2Ce1Ru2
_cod_original_cell_volume 589.0106
_cod_original_formula_sum 'B2 Ce1 Ru2'
_cod_database_code 1510973

loop_
_symmetry_equiv_pos_as_xyz
x,y,z
-x,-y,z
x,-y,-z
-x,y,-z
x,y+1/2,z+1/2
-x,-y+1/2,z+1/2
x,-y+1/2,-z+1/2
-x,y+1/2,-z+1/2
x+1/2,y,z+1/2
-x+1/2,-y,z+1/2
x+1/2,-y,-z+1/2
-x+1/2,y,-z+1/2
x+1/2,y+1/2,z
-x+1/2,-y+1/2,z
x+1/2,-y+1/2,-z
-x+1/2,y+1/2,-z

loop_
_atom_site_label
_atom_site_type_symbol
_atom_site_fract_x
_atom_site_fract_y
_atom_site_fract_z
_atom_site_occupancy
_atom_site_U_iso_or_equiv
Ce2 Ce 0.25 0.25 0.25 1 0.0
B2 B 0.75 0.0719 0.25 1 0.0
B1 B 0 0.3134 0 1 0.0
Ce1 Ce 0 0 0 1 0.0
Ru2 Ru 0.75 0.25 0.3856 1 0.0
Ru1 Ru 0 0 0.3627 1 0.0
